data_1562633
loop_
_publ_author_name
'Chen, Zhi-Hao'
'Zhao, Yue'
'Chen, Shui-Sheng'
'Wang, Peng'
'Sun, Wei-Yin'

_publ_section_title
;
 Synthesis and characterization of d10 metal complexes with mixed
 1,3-di(1H-imidazol-4-yl)benzene and multicarboxylate ligands
;
_journal_name_full 'Journal of Solid State Chemistry'
_journal_page_first 215
_journal_page_last 226
_journal_paper_doi 10.1016/j.jssc.2013.03.042
_journal_volume 202
_journal_year 2013
_chemical_formula_sum 'C20 H14 N4 O4 Zn'
_chemical_formula_weight 439.72
_space_group_IT_number 2
_space_group_name_Hall '-P 1'
_space_group_name_H-M_alt 'P -1'
_symmetry_cell_setting triclinic
_symmetry_space_group_name_H-M 'P -1'
_atom_sites_solution_hydrogens geom
_atom_sites_solution_primary direct
_atom_sites_solution_secondary difmap
_audit_creation_method SHELXL-97
_cell_angle_alpha 106.277(2)
_cell_angle_beta 92.356(2)
_cell_angle_gamma 111.188(2)
_cell_formula_units_Z 2
_cell_length_a 8.8319(10)
_cell_length_b 9.7098(10)
_cell_length_c 11.5626(13)
_cell_measurement_temperature 293(2)
_cell_volume 876.17(17)
_computing_cell_refinement 'Bruker SAINT'
_computing_data_collection 'Bruker APEX2'
_computing_data_reduction 'Bruker SAINT'
_computing_molecular_graphics 'Bruker SHELXTL'
_computing_publication_material 'Bruker SHELXTL'
_computing_structure_refinement 'SHELXL-97 (Sheldrick, 2008)'
_computing_structure_solution 'SHELXS-97 (Sheldrick, 2008)'
_diffrn_ambient_temperature 293(2)
_diffrn_measured_fraction_theta_full 0.979
_diffrn_measured_fraction_theta_max 0.979
_diffrn_radiation_monochromator graphite
_diffrn_radiation_source 'fine-focus sealed tube'
_diffrn_radiation_type MoK\a
_diffrn_radiation_wavelength 0.71073
_diffrn_reflns_av_R_equivalents 0.0325
_diffrn_reflns_av_sigmaI/netI 0.0487
_diffrn_reflns_limit_h_max 10
_diffrn_reflns_limit_h_min -9
_diffrn_reflns_limit_k_max 11
_diffrn_reflns_limit_k_min -10
_diffrn_reflns_limit_l_max 13
_diffrn_reflns_limit_l_min -13
_diffrn_reflns_number 6312
_diffrn_reflns_theta_full 25.10
_diffrn_reflns_theta_max 25.10
_diffrn_reflns_theta_min 1.86
_exptl_absorpt_coefficient_mu 1.440
_exptl_absorpt_correction_T_max 0.8239
_exptl_absorpt_correction_T_min 0.7715
_exptl_absorpt_correction_type multi-scan
_exptl_absorpt_process_details sadabs
_exptl_crystal_density_diffrn 1.667
_exptl_crystal_density_method 'not measured'
_exptl_crystal_F_000 448
_exptl_crystal_size_max 0.19
_exptl_crystal_size_mid 0.16
_exptl_crystal_size_min 0.14
_refine_diff_density_max 0.417
_refine_diff_density_min -0.330
_refine_diff_density_rms 0.070
_refine_ls_extinction_method none
_refine_ls_goodness_of_fit_ref 1.039
_refine_ls_hydrogen_treatment constr
_refine_ls_matrix_type full
_refine_ls_number_parameters 262
_refine_ls_number_reflns 3072
_refine_ls_number_restraints 0
_refine_ls_restrained_S_all 1.039
_refine_ls_R_factor_all 0.0463
_refine_ls_R_factor_gt 0.0380
_refine_ls_shift/su_max 0.001
_refine_ls_shift/su_mean 0.000
_refine_ls_structure_factor_coef Fsqd
_refine_ls_weighting_details 'calc w=1/[\s^2^(Fo^2^)+(0.0402P)^2^+0.4945P] where P=(Fo^2^+2Fc^2^)/3'
_refine_ls_weighting_scheme calc
_refine_ls_wR_factor_gt 0.0874
_refine_ls_wR_factor_ref 0.0915
_reflns_number_gt 2624
_reflns_number_total 3072
_reflns_threshold_expression >2sigma(I)
_cod_data_source_file JSSC-2013-202-215.cif
_cod_data_source_block 1
_cod_depositor_comments
;
The following automatic conversions were performed:

data item '_symmetry_cell_setting' value 'Triclinic' was changed to
'triclinic' in accordance with the built-in table derived from the
CIF Core dictionary named 'cif_core.dic' version 2.4.5 last updated
on 2014-11-21.

Automatic conversion script
Id: cif_fix_values 8369 2020-08-20 11:38:08Z andrius 
;
_cod_original_sg_symbol_H-M P-1
_cod_database_code 1562633

loop_
_symmetry_equiv_pos_as_xyz
'x, y, z'
'-x, -y, -z'

loop_
_atom_site_label
_atom_site_type_symbol
_atom_site_fract_x
_atom_site_fract_y
_atom_site_fract_z
_atom_site_U_iso_or_equiv
_atom_site_adp_type
_atom_site_occupancy
_atom_site_symmetry_multiplicity
_atom_site_calc_flag
_atom_site_refinement_flags
_atom_site_disorder_assembly
_atom_site_disorder_group
Zn1 Zn 0.11365(4) 0.56807(4) -0.15918(3) 0.02608(14) Uani 1 1 d . . .
C1 C 0.7254(4) 0.6555(4) 0.3767(3) 0.0275(7) Uani 1 1 d . . .
C2 C 0.6315(4) 0.6308(4) 0.2675(3) 0.0278(7) Uani 1 1 d . . .
H2 H 0.5858 0.5316 0.2107 0.033 Uiso 1 1 calc R . .
C3 C 0.6058(4) 0.7529(4) 0.2430(3) 0.0255(7) Uani 1 1 d . . .
C4 C 0.6738(4) 0.9000(4) 0.3286(3) 0.0316(8) Uani 1 1 d . . .
H4 H 0.6573 0.9825 0.3123 0.038 Uiso 1 1 calc R . .
C5 C 0.7653(4) 0.9261(4) 0.4375(3) 0.0367(8) Uani 1 1 d . . .
H5 H 0.8094 1.0251 0.4947 0.044 Uiso 1 1 calc R . .
C6 C 0.7913(4) 0.8035(4) 0.4613(3) 0.0344(8) Uani 1 1 d . . .
H6 H 0.8534 0.8206 0.5347 0.041 Uiso 1 1 calc R . .
C7 C 0.8336(4) 0.3368(4) 0.3850(3) 0.0310(7) Uani 1 1 d . . .
H7 H 0.8712 0.2581 0.3535 0.037 Uiso 1 1 calc R . .
C8 C 0.7506(5) 0.4957(4) 0.5113(3) 0.0410(9) Uani 1 1 d . . .
H8 H 0.7194 0.5466 0.5811 0.049 Uiso 1 1 calc R . .
C9 C 0.7584(4) 0.5294(4) 0.4046(3) 0.0304(7) Uani 1 1 d . . .
C10 C 0.4361(4) 0.7975(4) -0.0244(3) 0.0295(7) Uani 1 1 d . . .
H10 H 0.4400 0.8530 -0.0787 0.035 Uiso 1 1 calc R . .
C11 C 0.3581(4) 0.6239(3) 0.0654(3) 0.0272(7) Uani 1 1 d . . .
H11 H 0.2956 0.5349 0.0839 0.033 Uiso 1 1 calc R . .
C12 C 0.5055(4) 0.7300(3) 0.1283(3) 0.0247(7) Uani 1 1 d . . .
C13 C -0.0986(4) -0.1174(3) -0.1746(3) 0.0237(7) Uani 1 1 d . . .
C14 C -0.0425(4) 0.0372(3) -0.1731(3) 0.0250(7) Uani 1 1 d . . .
H14 H 0.0665 0.1033 -0.1414 0.030 Uiso 1 1 calc R . .
C15 C -0.1475(4) 0.0927(3) -0.2183(3) 0.0246(7) Uani 1 1 d . . .
C16 C -0.3099(4) -0.0055(4) -0.2647(3) 0.0319(8) Uani 1 1 d . . .
H16 H -0.3797 0.0304 -0.2984 0.038 Uiso 1 1 calc R . .
C17 C -0.3686(4) -0.1562(4) -0.2614(3) 0.0354(8) Uani 1 1 d . . .
H17 H -0.4788 -0.2205 -0.2898 0.042 Uiso 1 1 calc R . .
C18 C -0.2636(4) -0.2120(4) -0.2155(3) 0.0296(7) Uani 1 1 d . . .
H18 H -0.3039 -0.3133 -0.2122 0.036 Uiso 1 1 calc R . .
C19 C 0.0201(4) -0.1862(3) -0.1447(3) 0.0267(7) Uani 1 1 d . . .
C20 C -0.0877(4) 0.2557(4) -0.2259(3) 0.0275(7) Uani 1 1 d . . .
N1 N 0.8099(3) 0.4266(3) 0.3239(2) 0.0267(6) Uani 1 1 d . . .
N2 N 0.7970(4) 0.3737(3) 0.4966(3) 0.0396(7) Uani 1 1 d . . .
H2A H 0.8018 0.3286 0.5500 0.048 Uiso 1 1 calc R . .
N3 N 0.5542(3) 0.8401(3) 0.0695(2) 0.0293(6) Uani 1 1 d . . .
H3 H 0.6442 0.9216 0.0896 0.035 Uiso 1 1 calc R . .
N4 N 0.3139(3) 0.6674(3) -0.0305(2) 0.0260(6) Uani 1 1 d . . .
O1 O 0.1693(3) -0.1081(2) -0.1221(2) 0.0366(6) Uani 1 1 d . . .
O2 O -0.0430(3) -0.3305(2) -0.1530(2) 0.0314(5) Uani 1 1 d . . .
O3 O -0.1546(3) 0.2799(3) -0.3101(2) 0.0449(6) Uani 1 1 d . . .
O4 O 0.0286(3) 0.3601(2) -0.1440(2) 0.0352(6) Uani 1 1 d . . .

loop_
_atom_site_aniso_label
_atom_site_aniso_U_11
_atom_site_aniso_U_22
_atom_site_aniso_U_33
_atom_site_aniso_U_23
_atom_site_aniso_U_13
_atom_site_aniso_U_12
Zn1 0.0288(2) 0.0214(2) 0.0268(2) 0.00909(16) -0.00475(15) 0.00820(16)
C1 0.0318(17) 0.0309(17) 0.0226(17) 0.0107(14) 0.0013(14) 0.0140(14)
C2 0.0292(17) 0.0266(16) 0.0252(18) 0.0060(14) -0.0017(14) 0.0104(14)
C3 0.0239(16) 0.0302(17) 0.0203(17) 0.0076(14) -0.0007(13) 0.0090(14)
C4 0.0349(18) 0.0266(17) 0.033(2) 0.0097(15) -0.0033(15) 0.0128(15)
C5 0.044(2) 0.0268(17) 0.031(2) 0.0003(15) -0.0107(16) 0.0128(16)
C6 0.0395(19) 0.0352(19) 0.0253(19) 0.0073(15) -0.0081(15) 0.0143(16)
C7 0.0365(19) 0.0272(17) 0.032(2) 0.0128(15) -0.0008(15) 0.0133(15)
C8 0.061(2) 0.043(2) 0.025(2) 0.0115(17) 0.0021(17) 0.027(2)
C9 0.0356(18) 0.0338(18) 0.0237(18) 0.0112(15) -0.0020(14) 0.0148(15)
C10 0.0340(18) 0.0277(17) 0.0276(19) 0.0126(15) -0.0016(14) 0.0106(15)
C11 0.0295(17) 0.0247(16) 0.0271(18) 0.0119(14) -0.0030(14) 0.0084(14)
C12 0.0276(16) 0.0247(16) 0.0258(17) 0.0107(14) 0.0026(13) 0.0129(14)
C13 0.0277(16) 0.0208(15) 0.0228(17) 0.0070(13) 0.0024(13) 0.0097(13)
C14 0.0240(16) 0.0233(16) 0.0260(17) 0.0082(13) 0.0008(13) 0.0073(13)
C15 0.0291(16) 0.0251(16) 0.0210(17) 0.0074(13) 0.0035(13) 0.0123(14)
C16 0.0308(18) 0.0342(18) 0.036(2) 0.0135(16) 0.0032(15) 0.0170(15)
C17 0.0240(17) 0.0329(19) 0.046(2) 0.0112(17) 0.0013(15) 0.0087(15)
C18 0.0290(17) 0.0229(16) 0.0346(19) 0.0092(14) 0.0054(14) 0.0073(14)
C19 0.0328(18) 0.0239(16) 0.0235(18) 0.0074(14) 0.0014(14) 0.0118(15)
C20 0.0320(17) 0.0265(17) 0.0291(19) 0.0116(15) 0.0066(15) 0.0148(15)
N1 0.0287(14) 0.0237(13) 0.0257(15) 0.0087(12) -0.0032(11) 0.0081(12)
N2 0.0565(19) 0.0415(17) 0.0291(17) 0.0189(14) -0.0004(14) 0.0232(15)
N3 0.0247(14) 0.0254(14) 0.0335(16) 0.0111(12) -0.0043(12) 0.0046(12)
N4 0.0270(14) 0.0240(13) 0.0243(15) 0.0068(11) -0.0037(11) 0.0085(11)
O1 0.0284(13) 0.0282(12) 0.0531(16) 0.0169(11) -0.0042(11) 0.0088(10)
O2 0.0314(12) 0.0216(11) 0.0430(14) 0.0143(10) 0.0015(11) 0.0095(10)
O3 0.0619(17) 0.0402(14) 0.0368(15) 0.0209(12) -0.0057(13) 0.0194(13)
O4 0.0400(13) 0.0233(11) 0.0396(14) 0.0137(11) -0.0036(11) 0.0074(11)

loop_
_atom_type_symbol
_atom_type_description
_atom_type_scat_dispersion_real
_atom_type_scat_dispersion_imag
_atom_type_scat_source
C C 0.0033 0.0016 'International Tables Vol C Tables 4.2.6.8 and 6.1.1.4'
H H 0.0000 0.0000 'International Tables Vol C Tables 4.2.6.8 and 6.1.1.4'
N N 0.0061 0.0033 'International Tables Vol C Tables 4.2.6.8 and 6.1.1.4'
O O 0.0106 0.0060 'International Tables Vol C Tables 4.2.6.8 and 6.1.1.4'
Zn Zn 0.2839 1.4301 'International Tables Vol C Tables 4.2.6.8 and 6.1.1.4'

loop_
_geom_angle_atom_site_label_1
_geom_angle_atom_site_label_2
_geom_angle_atom_site_label_3
_geom_angle
_geom_angle_site_symmetry_1
_geom_angle_site_symmetry_3
O4 Zn1 O2 116.06(9) . 1_565
O4 Zn1 N4 99.37(10) . .
O2 Zn1 N4 118.72(10) 1_565 .
O4 Zn1 N1 113.31(10) . 2_665
O2 Zn1 N1 101.75(9) 1_565 2_665
N4 Zn1 N1 107.93(10) . 2_665
C6 C1 C2 119.3(3) . .
C6 C1 C9 118.8(3) . .
C2 C1 C9 121.9(3) . .
C3 C2 C1 120.4(3) . .
C3 C2 H2 119.8 . .
C1 C2 H2 119.8 . .
C2 C3 C4 119.3(3) . .
C2 C3 C12 121.7(3) . .
C4 C3 C12 119.0(3) . .
C5 C4 C3 121.0(3) . .
C5 C4 H4 119.5 . .
C3 C4 H4 119.5 . .
C4 C5 C6 119.4(3) . .
C4 C5 H5 120.3 . .
C6 C5 H5 120.3 . .
C1 C6 C5 120.6(3) . .
C1 C6 H6 119.7 . .
C5 C6 H6 119.7 . .
N2 C7 N1 111.5(3) . .
N2 C7 H7 124.3 . .
N1 C7 H7 124.3 . .
C9 C8 N2 107.1(3) . .
C9 C8 H8 126.5 . .
N2 C8 H8 126.5 . .
C8 C9 N1 108.4(3) . .
C8 C9 C1 127.7(3) . .
N1 C9 C1 123.9(3) . .
N4 C10 N3 111.5(3) . .
N4 C10 H10 124.2 . .
N3 C10 H10 124.2 . .
C12 C11 N4 109.7(3) . .
C12 C11 H11 125.1 . .
N4 C11 H11 125.1 . .
C11 C12 N3 105.8(3) . .
C11 C12 C3 134.0(3) . .
N3 C12 C3 119.9(3) . .
C18 C13 C14 119.1(3) . .
C18 C13 C19 119.8(3) . .
C14 C13 C19 120.8(3) . .
C15 C14 C13 120.4(3) . .
C15 C14 H14 119.8 . .
C13 C14 H14 119.8 . .
C14 C15 C16 119.7(3) . .
C14 C15 C20 121.6(3) . .
C16 C15 C20 118.5(3) . .
C17 C16 C15 120.3(3) . .
C17 C16 H16 119.8 . .
C15 C16 H16 119.8 . .
C16 C17 C18 120.0(3) . .
C16 C17 H17 120.0 . .
C18 C17 H17 120.0 . .
C17 C18 C13 120.2(3) . .
C17 C18 H18 119.9 . .
C13 C18 H18 119.9 . .
O1 C19 O2 123.4(3) . .
O1 C19 C13 120.4(3) . .
O2 C19 C13 116.0(3) . .
O3 C20 O4 124.2(3) . .
O3 C20 C15 118.7(3) . .
O4 C20 C15 117.1(3) . .
C7 N1 C9 105.4(3) . .
C7 N1 Zn1 123.8(2) . 2_665
C9 N1 Zn1 129.6(2) . 2_665
C7 N2 C8 107.7(3) . .
C7 N2 H2A 126.2 . .
C8 N2 H2A 126.2 . .
C10 N3 C12 107.5(3) . .
C10 N3 H3 126.2 . .
C12 N3 H3 126.2 . .
C10 N4 C11 105.4(2) . .
C10 N4 Zn1 123.0(2) . .
C11 N4 Zn1 131.6(2) . .
C19 O2 Zn1 115.16(19) . 1_545
C20 O4 Zn1 117.00(19) . .

loop_
_geom_bond_atom_site_label_1
_geom_bond_atom_site_label_2
_geom_bond_distance
_geom_bond_site_symmetry_2
Zn1 O4 1.946(2) .
Zn1 O2 1.960(2) 1_565
Zn1 N4 2.005(2) .
Zn1 N1 2.055(3) 2_665
C1 C6 1.386(4) .
C1 C2 1.392(4) .
C1 C9 1.470(4) .
C2 C3 1.384(4) .
C2 H2 0.9300 .
C3 C4 1.386(4) .
C3 C12 1.479(4) .
C4 C5 1.376(5) .
C4 H4 0.9300 .
C5 C6 1.386(4) .
C5 H5 0.9300 .
C6 H6 0.9300 .
C7 N2 1.325(4) .
C7 N1 1.330(4) .
C7 H7 0.9300 .
C8 C9 1.360(4) .
C8 N2 1.358(4) .
C8 H8 0.9300 .
C9 N1 1.384(4) .
C10 N4 1.313(4) .
C10 N3 1.334(4) .
C10 H10 0.9300 .
C11 C12 1.348(4) .
C11 N4 1.381(4) .
C11 H11 0.9300 .
C12 N3 1.374(4) .
C13 C18 1.387(4) .
C13 C14 1.395(4) .
C13 C19 1.508(4) .
C14 C15 1.380(4) .
C14 H14 0.9300 .
C15 C16 1.384(4) .
C15 C20 1.506(4) .
C16 C17 1.377(4) .
C16 H16 0.9300 .
C17 C18 1.385(4) .
C17 H17 0.9300 .
C18 H18 0.9300 .
C19 O1 1.232(4) .
C19 O2 1.280(3) .
C20 O3 1.239(4) .
C20 O4 1.268(4) .
N1 Zn1 2.055(3) 2_665
N2 H2A 0.8600 .
N3 H3 0.8600 .
O2 Zn1 1.960(2) 1_545

loop_
_geom_torsion_atom_site_label_1
_geom_torsion_atom_site_label_2
_geom_torsion_atom_site_label_3
_geom_torsion_atom_site_label_4
_geom_torsion
_geom_torsion_site_symmetry_1
_geom_torsion_site_symmetry_2
_geom_torsion_site_symmetry_3
_geom_torsion_site_symmetry_4
C6 C1 C2 C3 0.7(5) . . . .
C9 C1 C2 C3 -178.6(3) . . . .
C1 C2 C3 C4 -0.3(5) . . . .
C1 C2 C3 C12 -179.5(3) . . . .
C2 C3 C4 C5 -0.4(5) . . . .
C12 C3 C4 C5 178.8(3) . . . .
C3 C4 C5 C6 0.7(5) . . . .
C2 C1 C6 C5 -0.4(5) . . . .
C9 C1 C6 C5 178.9(3) . . . .
C4 C5 C6 C1 -0.2(5) . . . .
N2 C8 C9 N1 0.1(4) . . . .
N2 C8 C9 C1 -177.7(3) . . . .
C6 C1 C9 C8 45.1(5) . . . .
C2 C1 C9 C8 -135.5(4) . . . .
C6 C1 C9 N1 -132.3(3) . . . .
C2 C1 C9 N1 47.0(5) . . . .
N4 C11 C12 N3 -0.6(4) . . . .
N4 C11 C12 C3 173.6(3) . . . .
C2 C3 C12 C11 46.2(5) . . . .
C4 C3 C12 C11 -132.9(4) . . . .
C2 C3 C12 N3 -140.2(3) . . . .
C4 C3 C12 N3 40.7(4) . . . .
C18 C13 C14 C15 -3.8(5) . . . .
C19 C13 C14 C15 170.0(3) . . . .
C13 C14 C15 C16 0.4(5) . . . .
C13 C14 C15 C20 -175.7(3) . . . .
C14 C15 C16 C17 2.7(5) . . . .
C20 C15 C16 C17 178.9(3) . . . .
C15 C16 C17 C18 -2.5(5) . . . .
C16 C17 C18 C13 -1.0(5) . . . .
C14 C13 C18 C17 4.1(5) . . . .
C19 C13 C18 C17 -169.8(3) . . . .
C18 C13 C19 O1 171.5(3) . . . .
C14 C13 C19 O1 -2.3(5) . . . .
C18 C13 C19 O2 -3.8(4) . . . .
C14 C13 C19 O2 -177.6(3) . . . .
C14 C15 C20 O3 147.7(3) . . . .
C16 C15 C20 O3 -28.4(4) . . . .
C14 C15 C20 O4 -32.7(4) . . . .
C16 C15 C20 O4 151.2(3) . . . .
N2 C7 N1 C9 1.5(4) . . . .
N2 C7 N1 Zn1 169.8(2) . . . 2_665
C8 C9 N1 C7 -0.9(4) . . . .
C1 C9 N1 C7 177.0(3) . . . .
C8 C9 N1 Zn1 -168.3(2) . . . 2_665
C1 C9 N1 Zn1 9.5(5) . . . 2_665
N1 C7 N2 C8 -1.5(4) . . . .
C9 C8 N2 C7 0.8(4) . . . .
N4 C10 N3 C12 0.2(4) . . . .
C11 C12 N3 C10 0.3(4) . . . .
C3 C12 N3 C10 -174.9(3) . . . .
N3 C10 N4 C11 -0.5(4) . . . .
N3 C10 N4 Zn1 179.6(2) . . . .
C12 C11 N4 C10 0.7(4) . . . .
C12 C11 N4 Zn1 -179.4(2) . . . .
O4 Zn1 N4 C10 162.8(2) . . . .
O2 Zn1 N4 C10 -70.5(3) 1_565 . . .
N1 Zn1 N4 C10 44.4(3) 2_665 . . .
O4 Zn1 N4 C11 -17.0(3) . . . .
O2 Zn1 N4 C11 109.7(3) 1_565 . . .
N1 Zn1 N4 C11 -135.4(3) 2_665 . . .
O1 C19 O2 Zn1 -11.5(4) . . . 1_545
C13 C19 O2 Zn1 163.6(2) . . . 1_545
O3 C20 O4 Zn1 -3.7(4) . . . .
C15 C20 O4 Zn1 176.72(19) . . . .
O2 Zn1 O4 C20 61.8(2) 1_565 . . .
N4 Zn1 O4 C20 -169.7(2) . . . .
N1 Zn1 O4 C20 -55.4(2) 2_665 . . .
